data_2013836
loop_
_publ_author_name
'Muranishi, Yasunori'
'Okabe, Nobuo'

_publ_section_title
;(2,2'-Bipyridine-\k^2^<i>N</i>,<i>N</i>')(1,1-cyclobutanedicarboxylato-\k^2^<i>O</i>,<i>O</i>')palladium(II),
 (1,1-cyclobutanedicarboxylato-\k^2^<i>O</i>,<i>O</i>')(1,10-phenanthroline-\k^2^<i>N</i>,<i>N</i>')palladium(II)
 monohydrate and
 (1,1-cyclobutanedicarboxylato-\k^2^<i>O</i>,<i>O</i>')(1,10-phenanthroline-\k^2^<i>N</i>,<i>N</i>')palladium(II)
 dihydrate
;
_journal_issue 2
_journal_name_full 'Acta Crystallographica Section C'
_journal_page_first m47
_journal_page_last m50
_journal_paper_doi 10.1107/S0108270103028130
_journal_volume 60
_journal_year 2004
_chemical_formula_iupac '[Pd (C6 H6 O4) (C12 H8 N2)] , H2 O'
_chemical_formula_moiety 'C18 H14 N2 O4 Pd , H2 O'
_chemical_formula_sum 'C18 H16 N2 O5 Pd'
_chemical_formula_weight 446.75
_chemical_name_systematic
;
(1,1-cyclobutanedicarboxylato-\k^2^O,O')
(1,10-phenanthroline-\k^2^N,N')palladium(II) monohydrate
;
_space_group_IT_number 34
_symmetry_cell_setting orthorhombic
_symmetry_space_group_name_Hall 'P 2 -2n'
_symmetry_space_group_name_H-M 'P n n 2'
_cell_angle_alpha 90
_cell_angle_beta 90
_cell_angle_gamma 90
_cell_formula_units_Z 4
_cell_length_a 17.219(2)
_cell_length_b 18.875(2)
_cell_length_c 5.268(2)
_cell_measurement_reflns_used 25
_cell_measurement_temperature 296.2
_cell_measurement_theta_max 15.0
_cell_measurement_theta_min 14.7
_cell_volume 1712.1(7)
_computing_cell_refinement 'MSC/AFC Diffractometer Control Software'
_computing_data_collection
;MSC/AFC Diffractometer Control Software (Molecular Structure Corporation,
 1992)
;
_computing_data_reduction 'TEXSAN (Molecular Structure Corporation, 2000)'
_computing_molecular_graphics 'ORTEPII (Johnson, 1976)'
_computing_publication_material TEXSAN
_computing_structure_refinement 'SHELXL97 (Sheldrick, 1997)'
_computing_structure_solution 'SHELXS97 (Sheldrick, 1997)'
_diffrn_measured_fraction_theta_full 0.998
_diffrn_measured_fraction_theta_max 0.998
_diffrn_measurement_device_type 'Rigaku AFC-5R'
_diffrn_measurement_method \w/2\q
_diffrn_radiation_type 'Mo K\a'
_diffrn_radiation_wavelength 0.7107
_diffrn_reflns_av_R_equivalents 0.000
_diffrn_reflns_limit_h_max 22
_diffrn_reflns_limit_h_min 0
_diffrn_reflns_limit_k_max 24
_diffrn_reflns_limit_k_min 0
_diffrn_reflns_limit_l_max 6
_diffrn_reflns_limit_l_min 0
_diffrn_reflns_number 2177
_diffrn_reflns_theta_full 27.48
_diffrn_reflns_theta_max 27.48
_diffrn_standards_decay_% 0.82
_diffrn_standards_interval_count 150
_diffrn_standards_number 3
_exptl_absorpt_coefficient_mu 1.116
_exptl_absorpt_correction_T_max 0.800
_exptl_absorpt_correction_T_min 0.736
_exptl_absorpt_correction_type '\y scan'
_exptl_absorpt_process_details '(North et al., 1968)'
_exptl_crystal_colour 'pale yellow'
_exptl_crystal_density_diffrn 1.733
_exptl_crystal_density_meas ?
_exptl_crystal_density_method 'not measured'
_exptl_crystal_description prism
_exptl_crystal_F_000 896
_exptl_crystal_size_max 0.50
_exptl_crystal_size_mid 0.30
_exptl_crystal_size_min 0.20
_refine_diff_density_max 0.51
_refine_diff_density_min -0.60
_refine_ls_abs_structure_details 'Flack (1983), no Friedel pairs'
_refine_ls_abs_structure_Flack 0.17(6)
_refine_ls_extinction_expression Fc^*^=kFc[1+0.001xFc^2^\l^3^/sin(2\q)]^-1/4^
_refine_ls_extinction_method none
_refine_ls_goodness_of_fit_ref 1.204
_refine_ls_hydrogen_treatment constr
_refine_ls_number_parameters 244
_refine_ls_number_reflns 2177
_refine_ls_R_factor_gt 0.028
_refine_ls_shift/su_max 0.001
_refine_ls_structure_factor_coef Fsqd
_refine_ls_weighting_details 'w = 1/[\s^2^(Fo^2^) + (0.0254P)^2^+2.17P] where P=(Fo^2^+2Fc^2^)/3'
_refine_ls_weighting_scheme calc
_refine_ls_wR_factor_ref 0.079
_reflns_number_gt 1839
_reflns_number_total 2177
_reflns_threshold_expression I>2\s(I)
_cod_data_source_file ob1156.cif
_cod_data_source_block IIa
_cod_depositor_comments
;
The following automatic conversions were performed:

'_exptl_crystal_density_meas' value 'not measured' was changed to '?'
- the value is perceived as not measured.

Automatic conversion script
Id: cif_fix_values 3008 2015-01-20 13:52:24Z robertas 
;
_cod_original_cell_volume 1712.2(7)
_cod_original_formula_sum 'C18 H16 N2 O5 Pd '
_cod_database_code 2013836
_cod_database_fobs_code 2013836

loop_
_symmetry_equiv_pos_as_xyz
x,y,z
-x,-y,z
1/2-x,1/2+y,1/2+z
1/2+x,1/2-y,1/2+z

loop_
_atom_site_label
_atom_site_fract_x
_atom_site_fract_y
_atom_site_fract_z
_atom_site_U_iso_or_equiv
_atom_site_adp_type
_atom_site_calc_flag
_atom_site_refinement_flags
_atom_site_occupancy
_atom_site_disorder_assembly
_atom_site_disorder_group
_atom_site_type_symbol
Pd1 0.28978(2) 0.27335(2) 0.46580(10) 0.03710(10) Uani d . 1.00 . . Pd
O1 0.1985(2) 0.2533(2) 0.6899(10) 0.0432(10) Uani d . 1.00 . . O
O2 0.1103(2) 0.2910(2) 0.958(2) 0.0540(10) Uani d . 1.00 . . O
O3 0.3230(2) 0.3540(2) 0.6884(9) 0.0480(10) Uani d . 1.00 . . O
O4 0.2915(2) 0.4405(2) 0.958(2) 0.0600(10) Uani d . 1.00 . . O
O5A 0.4494(9) 0.4814(9) 0.683(7) 0.170(10) Uani d P 0.43 . . O
O5B 0.4273(5) 0.5093(6) 1.081(5) 0.180(10) Uani d P 0.57 . . O
N1 0.2672(3) 0.1914(2) 0.2390(10) 0.0400(10) Uani d . 1.00 . . N
N2 0.3833(3) 0.2810(3) 0.2440(10) 0.0390(10) Uani d . 1.00 . . N
C1 0.2064(3) 0.1480(3) 0.243(2) 0.048(2) Uani d . 1.00 . . C
C2 0.1990(4) 0.0940(4) 0.067(2) 0.058(2) Uani d . 1.00 . . C
C3 0.2538(4) 0.0831(3) -0.1160(10) 0.051(2) Uani d . 1.00 . . C
C4 0.3202(3) 0.1273(3) -0.1200(10) 0.0430(10) Uani d . 1.00 . . C
C5 0.3229(3) 0.1811(3) 0.0610(10) 0.0380(10) Uani d . 1.00 . . C
C6 0.3862(3) 0.2298(3) 0.0660(10) 0.0360(10) Uani d . 1.00 . . C
C7 0.4467(3) 0.2237(3) -0.1110(10) 0.0380(10) Uani d . 1.00 . . C
C8 0.5068(3) 0.2744(4) -0.0930(10) 0.055(2) Uani d . 1.00 . . C
C9 0.5027(4) 0.3250(4) 0.090(2) 0.061(2) Uani d . 1.00 . . C
C10 0.4407(4) 0.3281(3) 0.2550(10) 0.051(2) Uani d . 1.00 . . C
C11 0.3832(4) 0.1215(3) -0.2980(10) 0.0470(10) Uani d . 1.00 . . C
C12 0.4439(3) 0.1681(3) -0.2930(10) 0.0450(10) Uani d . 1.00 . . C
C13 0.1624(3) 0.3027(3) 0.8080(10) 0.0360(10) Uani d . 1.00 . . C
C14 0.1865(3) 0.3797(3) 0.7450(10) 0.0360(10) Uani d . 1.00 . . C
C15 0.2721(3) 0.3925(3) 0.8050(10) 0.0400(10) Uani d . 1.00 . . C
C16 0.1620(3) 0.3981(3) 0.468(2) 0.0420(10) Uani d . 1.00 . . C
C17 0.1290(4) 0.4371(4) 0.8400(10) 0.048(2) Uani d . 1.00 . . C
C18 0.0938(4) 0.4402(4) 0.571(2) 0.061(2) Uani d . 1.00 . . C
H1 0.1682 0.1540 0.3654 0.0577 Uiso calc . 1.00 . . H
H2 0.1557 0.0645 0.0730 0.0694 Uiso calc . 1.00 . . H
H3 0.2478 0.0473 -0.2357 0.0617 Uiso calc . 1.00 . . H
H5AA 0.3960 0.4690 0.7760 0.0507 Uiso calc P 0.43 . . H
H5AB 0.4420 0.4910 0.4870 0.0507 Uiso calc P 0.43 . . H
H5BB 0.4680 0.5120 0.9480 0.0507 Uiso calc P 0.57 . . H
H5BA 0.3820 0.4860 1.0380 0.0507 Uiso calc P 0.57 . . H
H8 0.5485 0.2733 -0.2048 0.0655 Uiso calc . 1.00 . . H
H9 0.5424 0.3581 0.1041 0.0737 Uiso calc . 1.00 . . H
H10 0.4389 0.3638 0.3761 0.0615 Uiso calc . 1.00 . . H
H11 0.3826 0.0854 -0.4180 0.0560 Uiso calc . 1.00 . . H
H12 0.4838 0.1635 -0.4108 0.0539 Uiso calc . 1.00 . . H
H16A 0.1997 0.4267 0.3778 0.0508 Uiso calc . 1.00 . . H
H16B 0.1469 0.3571 0.3685 0.0508 Uiso calc . 1.00 . . H
H17A 0.0931 0.4203 0.9685 0.0574 Uiso calc . 1.00 . . H
H17B 0.1539 0.4808 0.8923 0.0574 Uiso calc . 1.00 . . H
H18A 0.0444 0.4157 0.5566 0.0727 Uiso calc . 1.00 . . H
H18B 0.0902 0.4878 0.5031 0.0727 Uiso calc . 1.00 . . H

loop_
_atom_site_aniso_label
_atom_site_aniso_U_11
_atom_site_aniso_U_22
_atom_site_aniso_U_33
_atom_site_aniso_U_12
_atom_site_aniso_U_13
_atom_site_aniso_U_23
Pd1 0.0331(2) 0.0419(2) 0.0362(2) 0.0063(2) 0.0095(3) -0.0001(4)
O1 0.047(2) 0.034(2) 0.049(3) 0.002(2) 0.019(2) 0.001(2)
O2 0.053(2) 0.055(2) 0.055(3) -0.006(2) 0.032(4) 0.001(4)
O3 0.034(2) 0.065(3) 0.046(3) 0.002(2) 0.003(2) -0.012(2)
O4 0.054(2) 0.059(2) 0.067(3) -0.009(2) -0.005(4) -0.018(5)
O5A 0.057(9) 0.090(10) 0.36(4) -0.013(8) -0.05(2) 0.08(2)
O5B 0.033(4) 0.054(6) 0.46(4) -0.017(4) 0.050(10) -0.050(10)
N1 0.038(2) 0.038(2) 0.044(3) 0.006(2) 0.008(2) 0.003(2)
N2 0.033(2) 0.047(3) 0.038(3) 0.003(2) 0.008(2) 0.000(2)
C1 0.041(3) 0.043(3) 0.061(4) 0.003(3) 0.011(3) 0.007(3)
C2 0.049(4) 0.049(4) 0.076(5) -0.006(3) 0.004(4) 0.005(4)
C3 0.055(4) 0.035(3) 0.064(5) 0.004(3) 0.002(3) -0.002(3)
C4 0.043(3) 0.038(3) 0.049(4) 0.011(2) 0.001(3) 0.005(3)
C5 0.034(3) 0.042(3) 0.039(3) 0.009(2) 0.005(2) 0.003(3)
C6 0.032(3) 0.035(3) 0.040(3) 0.004(2) 0.006(2) -0.002(3)
C7 0.035(3) 0.034(3) 0.046(4) 0.008(2) 0.006(2) 0.001(2)
C8 0.031(3) 0.060(4) 0.072(7) 0.000(3) 0.020(3) 0.001(4)
C9 0.042(3) 0.064(4) 0.078(5) -0.008(3) 0.019(4) -0.011(4)
C10 0.045(3) 0.052(4) 0.056(4) -0.005(3) 0.009(3) -0.017(4)
C11 0.055(4) 0.038(3) 0.047(4) 0.011(3) 0.009(3) -0.008(3)
C12 0.044(3) 0.049(3) 0.042(3) 0.016(3) 0.009(3) -0.001(3)
C13 0.034(3) 0.042(3) 0.031(3) 0.004(2) 0.004(2) -0.001(3)
C14 0.033(3) 0.043(3) 0.032(3) 0.004(2) 0.006(2) -0.004(3)
C15 0.046(3) 0.039(3) 0.034(3) -0.003(2) -0.001(3) -0.001(3)
C16 0.049(3) 0.042(3) 0.036(3) 0.000(2) -0.002(5) 0.002(5)
C17 0.044(3) 0.050(4) 0.049(4) 0.008(3) 0.004(3) -0.008(3)
C18 0.057(4) 0.060(4) 0.065(5) 0.014(3) -0.004(4) 0.008(4)

loop_
_atom_type_symbol
_atom_type_description
_atom_type_scat_dispersion_real
_atom_type_scat_dispersion_imag
_atom_type_scat_source
C C 0.003 0.002
;International Tables for Crystallography
(1992, Vol. C, Tables 4.2.6.8 and 6.1.1.4)
;
H H 0.000 0.000
;International Tables for Crystallography
(1992, Vol. C, Table 6.1.1.4)
;
O O 0.011 0.006
;International Tables for Crystallography
(1992, Vol. C, Tables 4.2.6.8 and 6.1.1.4)
;
N N 0.006 0.003
;International Tables for Crystallography
(1992, Vol. C, Tables 4.2.6.8 and 6.1.1.4)
;
Pd Pd -0.999 1.007
;International Tables for Crystallography
(1992, Vol. C, Tables 4.2.6.8 and 6.1.1.4)
;

loop_
_geom_angle_atom_site_label_1
_geom_angle_atom_site_label_2
_geom_angle_atom_site_label_3
_geom_angle
_geom_angle_publ_flag
O1 Pd1 O3 91.3(2) yes
O1 Pd1 N1 93.0(2) yes
O1 Pd1 N2 173.2(2) yes
O3 Pd1 N1 174.7(2) yes
O3 Pd1 N2 93.2(2) yes
N1 Pd1 N2 82.2(2) yes
Pd1 O1 C13 121.9(4) no
Pd1 O3 C15 120.7(4) no
H5AA O5A H5AB 112.3 no
H5BB O5B H5BA 116.8 no
Pd1 N1 C1 128.7(5) no
Pd1 N1 C5 112.9(4) no
C1 N1 C5 118.5(5) no
Pd1 N2 C6 112.7(4) no
Pd1 N2 C10 128.6(5) no
C6 N2 C10 118.7(5) no
N1 C1 C2 121.2(6) no
N1 C1 H1 119.4 no
C2 C1 H1 119.4 no
C1 C2 C3 121.3(6) no
C1 C2 H2 119.4 no
C3 C2 H2 119.4 no
C2 C3 C4 118.7(6) no
C2 C3 H3 120.7 no
C4 C3 H3 120.7 no
C3 C4 C5 116.7(6) no
C3 C4 C11 124.9(6) no
C5 C4 C11 118.4(5) no
N1 C5 C4 123.6(5) no
N1 C5 C6 115.8(5) no
C4 C5 C6 120.5(5) no
N2 C6 C5 116.4(5) no
N2 C6 C7 123.3(5) no
C5 C6 C7 120.3(5) no
C6 C7 C8 116.4(5) no
C6 C7 C12 118.9(5) no
C8 C7 C12 124.7(6) no
C7 C8 C9 119.0(6) no
C7 C8 H8 120.5 no
C9 C8 H8 120.5 no
C8 C9 C10 121.2(6) no
C8 C9 H9 119.4 no
C10 C9 H9 119.4 no
N2 C10 C9 121.4(7) no
N2 C10 H10 119.3 no
C9 C10 H10 119.3 no
C4 C11 C12 121.1(6) no
C4 C11 H11 119.5 no
C12 C11 H11 119.4 no
C7 C12 C11 120.8(6) no
C7 C12 H12 119.6 no
C11 C12 H12 119.6 no
O1 C13 O2 122.7(5) no
O1 C13 C14 116.8(5) no
O2 C13 C14 120.4(5) no
C13 C14 C15 111.2(5) no
C13 C14 C16 109.6(4) no
C13 C14 C17 114.7(5) no
C15 C14 C16 114.8(5) no
C15 C14 C17 116.2(5) no
C16 C14 C17 88.4(4) no
O3 C15 O4 121.9(5) no
O3 C15 C14 117.9(5) no
O4 C15 C14 120.2(5) no
C14 C16 C18 89.4(6) no
C14 C16 H16A 113.8 no
C14 C16 H16B 113.7 no
C18 C16 H16A 113.7 no
C18 C16 H16B 113.7 no
H16A C16 H16B 111.0 no
C14 C17 C18 89.1(5) no
C14 C17 H17A 113.8 no
C14 C17 H17B 113.8 no
C18 C17 H17A 113.8 no
C18 C17 H17B 113.8 no
H17A C17 H17B 111.0 no
C16 C18 C17 90.2(6) no
C16 C18 H18A 113.6 no
C16 C18 H18B 113.6 no
C17 C18 H18A 113.6 no
C17 C18 H18B 113.6 no
H18A C18 H18B 110.9 no

loop_
_geom_bond_atom_site_label_1
_geom_bond_atom_site_label_2
_geom_bond_site_symmetry_1
_geom_bond_site_symmetry_2
_geom_bond_distance
_geom_bond_publ_flag
Pd1 O1 . . 2.003(4) yes
Pd1 O3 . . 2.005(4) yes
Pd1 N1 . . 1.991(5) yes
Pd1 N2 . . 1.994(5) yes
O1 C13 . . 1.281(7) no
O2 C13 . . 1.218(8) no
O3 C15 . . 1.295(7) no
O4 C15 . . 1.255(10) no
O5A H5AA . . 1.067 no
O5A H5AB . . 1.058 no
O5B H5BB . . 0.991 no
O5B H5BA . . 0.924 no
N1 C1 . . 1.330(7) no
N1 C5 . . 1.358(8) no
N2 C6 . . 1.350(8) no
N2 C10 . . 1.329(8) no
C1 C2 . . 1.380(10) no
C1 H1 . . 0.930 no
C2 C3 . . 1.360(10) no
C2 H2 . . 0.930 no
C3 C4 . . 1.415(9) no
C3 H3 . . 0.930 no
C4 C5 . . 1.392(9) no
C4 C11 . . 1.439(9) no
C5 C6 . . 1.426(8) no
C6 C7 . . 1.400(8) no
C7 C8 . . 1.413(8) no
C7 C12 . . 1.424(9) no
C8 C9 . . 1.360(10) no
C8 H8 . . 0.930 no
C9 C10 . . 1.380(10) no
C9 H9 . . 0.930 no
C10 H10 . . 0.930 no
C11 C12 . . 1.366(8) no
C11 H11 . . 0.930 no
C12 H12 . . 0.930 no
C13 C14 . . 1.548(8) no
C14 C15 . . 1.528(8) no
C14 C16 . . 1.560(10) no
C14 C17 . . 1.548(9) no
C16 C18 . . 1.519(9) no
C16 H16A . . 0.970 no
C16 H16B . . 0.970 no
C17 C18 . . 1.540(10) no
C17 H17A . . 0.970 no
C17 H17B . . 0.970 no
C18 H18A . . 0.970 no
C18 H18B . . 0.970 no

loop_
_geom_contact_atom_site_label_1
_geom_contact_atom_site_label_2
_geom_contact_distance
_geom_contact_site_symmetry_2
Pd1 C11 3.515(6) 1_556
Pd1 C12 3.549(6) 1_556
Pd1 C4 3.556(6) 1_556
O1 C5 3.203(7) 1_556
O1 C4 3.324(7) 1_556
O1 N1 3.338(7) 1_556
O1 C3 3.503(8) 1_556
O1 C1 3.527(9) 1_556
O2 C8 3.208(10) 4_456
O2 C12 3.243(8) 4_456
O2 C9 3.463(10) 4_455
O2 C16 3.480(10) 1_556
O2 C1 3.502(8) 1_556
O3 C6 3.260(7) 1_556
O3 N2 3.399(7) 1_556
O3 C7 3.421(7) 1_556
O4 C2 3.560(10) 3_555
O4 C16 3.580(10) 1_556
O4 C3 3.592(10) 3_556
O5A O5B 2.99(3) 2_665
O5A O5B 3.24(5) 1_554
O5A C2 3.38(2) 3_555
O5B O5B 2.53(2) 2_665
O5B C9 3.350(10) 2_666
O5B C10 3.550(10) 1_556
N1 C11 3.417(8) 1_556
N1 C13 3.582(8) 1_554
N2 C12 3.401(8) 1_556
C16 C17 3.440(10) 1_554

loop_
_geom_hbond_atom_site_label_D
_geom_hbond_atom_site_label_H
_geom_hbond_atom_site_label_A
_geom_hbond_site_symmetry_A
_geom_hbond_distance_DH
_geom_hbond_distance_HA
_geom_hbond_distance_DA
_geom_hbond_angle_DHA
O5A H5AA O4 . 1.07 2.11 3.17(2) 177
O5B H5BA O4 . 0.92 1.83 2.753(12) 179
O5A H5AB O5B 1_554 1.06 2.18 3.24(4) 179
O5B H5BB O5A 2_665 0.99 1.99 2.99(3) 179

loop_
_geom_torsion_atom_site_label_1
_geom_torsion_atom_site_label_2
_geom_torsion_atom_site_label_3
_geom_torsion_atom_site_label_4
_geom_torsion
_geom_torsion_publ_flag
Pd1 O1 C13 O2 -174.8(5) no
Pd1 O1 C13 C14 6.9(7) no
Pd1 O3 C15 O4 175.7(6) no
Pd1 O3 C15 C14 -6.7(7) no
Pd1 N1 C1 C2 178.7(5) no
Pd1 N1 C5 C4 -179.9(5) no
Pd1 N1 C5 C6 -0.2(7) no
Pd1 N2 C6 C5 1.5(6) no
Pd1 N2 C6 C7 -179.4(4) no
Pd1 N2 C10 C9 178.4(5) no
O1 Pd1 O3 C15 -33.3(5) no
O1 Pd1 N1 C1 6.0(6) no
O1 Pd1 N1 C5 -174.3(4) no
O1 C13 C14 C15 -60.0(7) no
O1 C13 C14 C16 68.1(6) no
O1 C13 C14 C17 165.7(5) no
O2 C13 C14 C15 121.7(7) no
O2 C13 C14 C16 -110.2(7) no
O2 C13 C14 C17 -12.6(8) no
O3 Pd1 O1 C13 33.2(5) no
O3 Pd1 N2 C6 176.1(4) no
O3 Pd1 N2 C10 -3.0(6) no
O3 C15 C14 C13 59.9(7) no
O3 C15 C14 C16 -65.3(7) no
O3 C15 C14 C17 -166.5(5) no
O4 C15 C14 C13 -122.4(7) no
O4 C15 C14 C16 112.4(7) no
O4 C15 C14 C17 11.2(9) no
N1 Pd1 O1 C13 -149.9(5) no
N1 Pd1 N2 C6 -1.2(4) no
N1 Pd1 N2 C10 179.7(6) no
N1 C1 C2 C3 .0(10) no
N1 C5 C4 C3 1.8(9) no
N1 C5 C4 C11 -179.5(6) no
N1 C5 C6 N2 -0.8(8) no
N1 C5 C6 C7 180.0(5) no
N2 Pd1 O3 C15 151.8(5) no
N2 Pd1 N1 C1 -178.9(6) no
N2 Pd1 N1 C5 0.8(4) no
N2 C6 C5 C4 178.8(5) no
N2 C6 C7 C8 0.5(9) no
N2 C6 C7 C12 -179.3(5) no
N2 C10 C9 C8 1.0(10) no
C1 N1 C5 C4 -0.2(9) no
C1 N1 C5 C6 179.5(6) no
C1 C2 C3 C4 1.0(10) no
C2 C1 N1 C5 -0.9(9) no
C2 C3 C4 C5 -2.4(9) no
C2 C3 C4 C11 179.0(7) no
C3 C4 C5 C6 -177.8(6) no
C3 C4 C11 C12 177.7(6) no
C4 C5 C6 C7 -0.3(9) no
C4 C11 C12 C7 0.3(10) no
C5 C4 C11 C12 -0.9(9) no
C5 C6 N2 C10 -179.3(6) no
C5 C6 C7 C8 179.6(6) no
C5 C6 C7 C12 -0.2(8) no
C6 N2 C10 C9 -0.7(10) no
C6 C5 C4 C11 0.9(9) no
C6 C7 C8 C9 0.1(9) no
C6 C7 C12 C11 0.2(9) no
C7 C6 N2 C10 -0.2(9) no
C7 C8 C9 C10 .0(10) no
C8 C7 C12 C11 -179.6(6) no
C9 C8 C7 C12 179.9(6) no
C13 C14 C16 C18 103.0(5) no
C13 C14 C17 C18 -98.4(6) no
C14 C16 C18 C17 12.8(5) no
C14 C17 C18 C16 -12.9(5) no
C15 C14 C16 C18 -131.0(5) no
C15 C14 C17 C18 129.6(5) no
C16 C14 C17 C18 12.5(4) no
C17 C14 C16 C18 -12.7(5) no
C17 C14 C16 C18 -12.7(5) no
